data_1561746
loop_
_publ_author_name
'Bykova, E.'
'Gou, H.'
'Bykov, M.'
'Hanfland, M.'
'Dubrovinsky, L.'
'Dubrovinskaia, N.'

_publ_section_title
;
 Crystal structures and compressibility of novel iron borides Fe2B7 and Fe
 B50 synthesized at high pressure and high temperature
;
_journal_name_full 'Journal of Solid State Chemistry'
_journal_page_first 102
_journal_page_last 109
_journal_paper_doi 10.1016/j.jssc.2015.06.040
_journal_volume 230
_journal_year 2015
_chemical_absolute_configuration .
_chemical_formula_moiety 'B50 Fe1.324'
_chemical_formula_sum 'B50 Fe1.324'
_chemical_formula_weight 614.4
_chemical_name_common 'Iron Boron (1.324/50)'
_chemical_name_systematic 'Iron Boron (1.324/50)'
_space_group_IT_number 134
_space_group_name_Hall '-P 4ac 2bc'
_space_group_name_H-M_alt 'P 42/n n m :2'
_symmetry_cell_setting tetragonal
_symmetry_Int_Tables_number 134
_symmetry_space_group_name_Hall '-P 4ac 2bc'
_symmetry_space_group_name_H-M 'P 42/n n m :2'
_cell_angle_alpha 90
_cell_angle_beta 90
_cell_angle_gamma 90
_cell_formula_units_Z 1
_cell_length_a 8.9175(3)
_cell_length_b 8.9175(3)
_cell_length_c 5.0364(3)
_cell_measurement_reflns_used 295
_cell_measurement_temperature 293
_cell_measurement_theta_max 19.11
_cell_measurement_theta_min 2.71
_cell_volume 400.50(3)
_computing_cell_refinement
;
CrysAlisPro, Agilent Technologies,
Version 1.171.37.35 (release 13-08-2014 CrysAlis171 .NET)
(compiled Aug 13 2014,18:06:01)
;
_computing_data_collection
;
CrysAlisPro, Agilent Technologies,
Version 1.171.37.35 (release 13-08-2014 CrysAlis171 .NET)
(compiled Aug 13 2014,18:06:01)
;
_computing_data_reduction
;
CrysAlisPro, Agilent Technologies,
Version 1.171.37.35 (release 13-08-2014 CrysAlis171 .NET)
(compiled Aug 13 2014,18:06:01)
;
_computing_structure_refinement 'Jana2006 (Petricek, 2014)'
_computing_structure_solution 'SHELXS-2013 (Sheldrick, 2013)'
_diffrn_ambient_pressure 2800000
_diffrn_ambient_temperature 293
_diffrn_detector 'MAR555 flatpanel detector'
_diffrn_measured_fraction_theta_full 0.92
_diffrn_measured_fraction_theta_max 0.68
_diffrn_measurement_device
;
customized omega-circle diffractometer
;
_diffrn_measurement_device_type 'ESRF, beamline ID09A diffractometer'
_diffrn_measurement_method '\w scans'
_diffrn_radiation_monochromator synchrotron
_diffrn_radiation_probe x-ray
_diffrn_radiation_source synchrotron
_diffrn_radiation_type synchrotron
_diffrn_radiation_wavelength 0.41441
_diffrn_reflns_av_R_equivalents 0.0336
_diffrn_reflns_av_unetI/netI 0.0362
_diffrn_reflns_limit_h_max 12
_diffrn_reflns_limit_h_min -12
_diffrn_reflns_limit_k_max 5
_diffrn_reflns_limit_k_min -9
_diffrn_reflns_limit_l_max 6
_diffrn_reflns_limit_l_min -7
_diffrn_reflns_number 873
_diffrn_reflns_theta_full 14.5
_diffrn_reflns_theta_max 19.35
_diffrn_reflns_theta_min 2.66
_diffrn_source synchrotron
_exptl_absorpt_coefficient_mu 0.287
_exptl_absorpt_correction_T_max 1
_exptl_absorpt_correction_T_min 0.35
_exptl_absorpt_correction_type multi-scan
_exptl_absorpt_process_details
;
CrysAlisPro, Agilent Technologies,
Version 1.171.37.35 (release 13-08-2014 CrysAlis171 .NET)
(compiled Aug 13 2014,18:06:01)
Empirical absorption correction using spherical harmonics,
 implemented in SCALE3 ABSPACK scaling algorithm.
;
_exptl_crystal_colour black
_exptl_crystal_density_diffrn 2.5467
_exptl_crystal_description plate
_exptl_crystal_F_000 284
_exptl_crystal_size_max 0.020
_exptl_crystal_size_mid 0.010
_exptl_crystal_size_min 0.005
_refine_diff_density_max 0.33
_refine_diff_density_min -0.32
_refine_ls_extinction_method none
_refine_ls_goodness_of_fit_gt 2.08
_refine_ls_goodness_of_fit_ref 2.01
_refine_ls_number_constraints 0
_refine_ls_number_parameters 36
_refine_ls_number_reflns 319
_refine_ls_number_restraints 0
_refine_ls_R_factor_all 0.0424
_refine_ls_R_factor_gt 0.0382
_refine_ls_shift/su_max 0.0003
_refine_ls_shift/su_mean 0.0001
_refine_ls_structure_factor_coef Fsqd
_refine_ls_weighting_details w=1/(\s^2^(I)+0.0004I^2^)
_refine_ls_weighting_scheme sigma
_refine_ls_wR_factor_gt 0.0951
_refine_ls_wR_factor_ref 0.0991
_reflns_number_gt 280
_reflns_number_total 319
_reflns_threshold_expression I>2\s(I)
_cod_data_source_file fe1.32B50_02.8GPa.cif
_cod_data_source_block 1
_cod_depositor_comments
;
The following automatic conversions were performed:

data item '_diffrn_radiation_probe' value 'X-ray' was changed to
'x-ray' in accordance with the built-in table derived from the CIF
Core dictionary named 'cif_core.dic' version 2.4.5 last updated on
2014-11-21.

Automatic conversion script
Id: cif_fix_values 8369 2020-08-20 11:38:08Z andrius 
;
_cod_original_sg_symbol_H-M 'P 42/n n m'
_cod_database_code 1561746

loop_
_symmetry_equiv_pos_site_id
_symmetry_equiv_pos_as_xyz
1 x,y,z
2 -x+1/2,-y+1/2,z
3 -y+1/2,x,z+1/2
4 y,-x+1/2,z+1/2
5 -x+1/2,y,-z+1/2
6 x,-y+1/2,-z+1/2
7 y,x,-z
8 -y+1/2,-x+1/2,-z
9 -x,-y,-z
10 x+1/2,y+1/2,-z
11 y+1/2,-x,-z+1/2
12 -y,x+1/2,-z+1/2
13 x+1/2,-y,z+1/2
14 -x,y+1/2,z+1/2
15 -y,-x,z
16 y+1/2,x+1/2,z

loop_
_atom_site_label
_atom_site_type_symbol
_atom_site_fract_x
_atom_site_fract_y
_atom_site_fract_z
_atom_site_adp_type
_atom_site_U_iso_or_equiv
_atom_site_site_symmetry_multiplicity
_atom_site_occupancy
_atom_site_calc_flag
_atom_site_refinement_flags
_atom_site_disorder_assembly
_atom_site_disorder_group
Fe1 Fe -0.25 0.25 0.25 Uani 0.0118(3) 2 0.662(5) d . . .
B4 B -0.0735(2) -0.1564(2) 0.1477(3) Uani 0.0080(5) 16 1 d . . .
B5 B -0.1672(2) 0.0205(2) 0.1631(3) Uani 0.0051(5) 16 1 d . . .
B2 B 0.1225(2) -0.1225(2) 0.1378(4) Uani 0.0049(5) 8 1 d . . .
B3 B 0.00377(19) -0.00377(19) 0.3356(4) Uani 0.0045(5) 8 1 d . . .
B1 B 0.25 -0.25 0.25 Uani 0.0049(10) 2 1 d . . .

loop_
_atom_site_aniso_label
_atom_site_aniso_type_symbol
_atom_site_aniso_U_11
_atom_site_aniso_U_22
_atom_site_aniso_U_33
_atom_site_aniso_U_12
_atom_site_aniso_U_13
_atom_site_aniso_U_23
Fe1 Fe 0.0037(5) 0.0037(5) 0.0281(7) 0 0 0
B4 B 0.0057(9) 0.0111(10) 0.0072(7) -0.0001(9) 0.0009(5) -0.0041(5)
B5 B 0.0056(9) 0.0062(9) 0.0034(7) -0.0006(8) 0.0008(5) -0.0005(5)
B2 B 0.0055(9) 0.0055(9) 0.0036(9) -0.0007(11) 0.0003(5) -0.0003(5)
B3 B 0.0060(9) 0.0060(9) 0.0015(9) 0.0000(12) 0.0003(5) -0.0003(5)
B1 B 0.0049(16) 0.0049(16) 0.0050(19) 0 0 0

loop_
_atom_type_symbol
_atom_type_scat_dispersion_real
_atom_type_scat_dispersion_imag
_atom_type_scat_source
B -0.0003 0.0002 'International Tables Vol C tables 4.2.6.8 and 6.1.1.1'
Fe 0.1991 0.3104 'International Tables Vol C tables 4.2.6.8 and 6.1.1.1'

loop_
_geom_angle_atom_site_label_1
_geom_angle_atom_site_label_2
_geom_angle_atom_site_label_3
_geom_angle_site_symmetry_1
_geom_angle_site_symmetry_2
_geom_angle_site_symmetry_3
_geom_angle
B5 Fe1 B5 . . 2_455 157.25(6)
B5 Fe1 B5 . . 5_455 45.49(6)
B5 Fe1 B5 . . 6_555 141.15(6)
B5 Fe1 B5 . . 11_455 92.23(6)
B5 Fe1 B5 . . 12_555 92.23(6)
B5 Fe1 B5 . . 15_555 49.29(6)
B5 Fe1 B5 . . 16_455 125.06(6)
B5 Fe1 B2 . . 3_455 83.52(6)
B5 Fe1 B2 . . 4_555 114.67(6)
B5 Fe1 B2 . . 7_555 44.25(6)
B5 Fe1 B2 . . 8_455 114.32(6)
B5 Fe1 B1 . . 3_454 78.62(4)
B5 Fe1 B1 . . 3_455 101.38(4)
B5 Fe1 B5 2_455 . 5_455 141.15(6)
B5 Fe1 B5 2_455 . 6_555 45.49(6)
B5 Fe1 B5 2_455 . 11_455 92.23(6)
B5 Fe1 B5 2_455 . 12_555 92.23(6)
B5 Fe1 B5 2_455 . 15_555 125.06(6)
B5 Fe1 B5 2_455 . 16_455 49.29(6)
B5 Fe1 B2 2_455 . 3_455 114.67(6)
B5 Fe1 B2 2_455 . 4_555 83.52(6)
B5 Fe1 B2 2_455 . 7_555 114.32(6)
B5 Fe1 B2 2_455 . 8_455 44.25(6)
B5 Fe1 B1 2_455 . 3_454 78.62(4)
B5 Fe1 B1 2_455 . 3_455 101.38(4)
B5 Fe1 B5 5_455 . 6_555 157.25(6)
B5 Fe1 B5 5_455 . 11_455 49.29(6)
B5 Fe1 B5 5_455 . 12_555 125.06(6)
B5 Fe1 B5 5_455 . 15_555 92.23(6)
B5 Fe1 B5 5_455 . 16_455 92.23(6)
B5 Fe1 B2 5_455 . 3_455 44.25(6)
B5 Fe1 B2 5_455 . 4_555 114.32(6)
B5 Fe1 B2 5_455 . 7_555 83.52(6)
B5 Fe1 B2 5_455 . 8_455 114.67(6)
B5 Fe1 B1 5_455 . 3_454 101.38(4)
B5 Fe1 B1 5_455 . 3_455 78.62(4)
B5 Fe1 B5 6_555 . 11_455 125.06(6)
B5 Fe1 B5 6_555 . 12_555 49.29(6)
B5 Fe1 B5 6_555 . 15_555 92.23(6)
B5 Fe1 B5 6_555 . 16_455 92.23(6)
B5 Fe1 B2 6_555 . 3_455 114.32(6)
B5 Fe1 B2 6_555 . 4_555 44.25(6)
B5 Fe1 B2 6_555 . 7_555 114.67(6)
B5 Fe1 B2 6_555 . 8_455 83.52(6)
B5 Fe1 B1 6_555 . 3_454 101.38(4)
B5 Fe1 B1 6_555 . 3_455 78.62(4)
B5 Fe1 B5 11_455 . 12_555 157.25(6)
B5 Fe1 B5 11_455 . 15_555 141.15(6)
B5 Fe1 B5 11_455 . 16_455 45.49(6)
B5 Fe1 B2 11_455 . 3_455 44.25(6)
B5 Fe1 B2 11_455 . 4_555 114.32(6)
B5 Fe1 B2 11_455 . 7_555 114.67(6)
B5 Fe1 B2 11_455 . 8_455 83.52(6)
B5 Fe1 B1 11_455 . 3_454 101.38(4)
B5 Fe1 B1 11_455 . 3_455 78.62(4)
B5 Fe1 B5 12_555 . 15_555 45.49(6)
B5 Fe1 B5 12_555 . 16_455 141.15(6)
B5 Fe1 B2 12_555 . 3_455 114.32(6)
B5 Fe1 B2 12_555 . 4_555 44.25(6)
B5 Fe1 B2 12_555 . 7_555 83.52(6)
B5 Fe1 B2 12_555 . 8_455 114.67(6)
B5 Fe1 B1 12_555 . 3_454 101.38(4)
B5 Fe1 B1 12_555 . 3_455 78.62(4)
B5 Fe1 B5 15_555 . 16_455 157.25(6)
B5 Fe1 B2 15_555 . 3_455 114.67(6)
B5 Fe1 B2 15_555 . 4_555 83.52(6)
B5 Fe1 B2 15_555 . 7_555 44.25(6)
B5 Fe1 B2 15_555 . 8_455 114.32(6)
B5 Fe1 B1 15_555 . 3_454 78.62(4)
B5 Fe1 B1 15_555 . 3_455 101.38(4)
B5 Fe1 B2 16_455 . 3_455 83.52(6)
B5 Fe1 B2 16_455 . 4_555 114.67(6)
B5 Fe1 B2 16_455 . 7_555 114.32(6)
B5 Fe1 B2 16_455 . 8_455 44.25(6)
B5 Fe1 B1 16_455 . 3_454 78.62(4)
B5 Fe1 B1 16_455 . 3_455 101.38(4)
B2 Fe1 B2 3_455 . 4_555 78.95(6)
B2 Fe1 B2 3_455 . 7_555 126.57(6)
B2 Fe1 B2 3_455 . 8_455 126.57(6)
B2 Fe1 B1 3_455 . 3_454 140.53(4)
B2 Fe1 B1 3_455 . 3_455 39.47(4)
B2 Fe1 B2 4_555 . 7_555 126.57(6)
B2 Fe1 B2 4_555 . 8_455 126.57(6)
B2 Fe1 B1 4_555 . 3_454 140.53(4)
B2 Fe1 B1 4_555 . 3_455 39.47(4)
B2 Fe1 B2 7_555 . 8_455 78.95(6)
B2 Fe1 B1 7_555 . 3_454 39.47(4)
B2 Fe1 B1 7_555 . 3_455 140.53(4)
B2 Fe1 B1 8_455 . 3_454 39.47(4)
B2 Fe1 B1 8_455 . 3_455 140.53(4)
B1 Fe1 B1 3_454 . 3_455 180.0(5)
B4 B4 B4 6_545 . 7_555 140.86(14)
B4 B4 B5 6_545 . . 136.75(12)
B4 B4 B5 6_545 . 7_555 114.57(13)
B4 B4 B2 6_545 . . 99.19(12)
B4 B4 B3 6_545 . . 111.60(12)
B4 B4 B5 7_555 . . 59.11(10)
B4 B4 B5 7_555 . 7_555 59.57(10)
B4 B4 B2 7_555 . . 107.95(13)
B4 B4 B3 7_555 . . 106.23(13)
B5 B4 B5 . . 7_555 107.88(12)
B5 B4 B2 . . . 108.16(13)
B5 B4 B3 . . . 59.18(10)
B5 B4 B2 7_555 . . 61.33(11)
B5 B4 B3 7_555 . . 108.94(13)
B2 B4 B3 . . . 60.49(10)
Fe1 B5 B4 . . . 168.02(11)
Fe1 B5 B4 . . 7_555 128.80(10)
Fe1 B5 B5 . . 5_455 67.25(8)
Fe1 B5 B5 . . 15_555 65.36(8)
Fe1 B5 B2 . . 7_555 77.02(9)
Fe1 B5 B3 . . . 107.62(10)
B4 B5 B4 . . 7_555 61.32(10)
B4 B5 B5 . . 5_455 115.12(13)
B4 B5 B5 . . 15_555 107.06(12)
B4 B5 B2 . . 7_555 107.67(12)
B4 B5 B3 . . . 60.65(10)
B4 B5 B5 7_555 . 5_455 119.74(13)
B4 B5 B5 7_555 . 15_555 107.14(12)
B4 B5 B2 7_555 . 7_555 59.23(10)
B4 B5 B3 7_555 . . 109.13(13)
B5 B5 B5 5_455 . 15_555 127.46(12)
B5 B5 B2 5_455 . 7_555 128.05(13)
B5 B5 B3 5_455 . . 119.41(12)
B5 B5 B2 15_555 . 7_555 59.29(9)
B5 B5 B3 15_555 . . 58.45(9)
B2 B5 B3 7_555 . . 106.39(12)
Fe1 B2 B4 3_554 . . 112.82(11)
Fe1 B2 B4 3_554 . 15_555 112.82(11)
Fe1 B2 B5 3_554 . 7_555 58.73(8)
Fe1 B2 B5 3_554 . 9_555 58.73(8)
Fe1 B2 B3 3_554 . . 163.12(12)
Fe1 B2 B1 3_554 . . 69.88(6)
B4 B2 B4 . . 15_555 109.56(13)
B4 B2 B5 . . 7_555 59.44(10)
B4 B2 B5 . . 9_555 109.03(13)
B4 B2 B3 . . . 60.33(10)
B4 B2 B1 . . . 122.29(12)
B4 B2 B5 15_555 . 7_555 109.03(13)
B4 B2 B5 15_555 . 9_555 59.44(10)
B4 B2 B3 15_555 . . 60.33(10)
B4 B2 B1 15_555 . . 122.29(12)
B5 B2 B5 7_555 . 9_555 61.43(10)
B5 B2 B3 7_555 . . 107.32(12)
B5 B2 B1 7_555 . . 117.71(12)
B5 B2 B3 9_555 . . 107.32(12)
B5 B2 B1 9_555 . . 117.71(12)
B3 B2 B1 . . . 127.00(14)
B4 B3 B4 . . 15_555 107.70(13)
B4 B3 B5 . . . 60.17(10)
B4 B3 B5 . . 15_555 110.34(13)
B4 B3 B2 . . . 59.18(10)
B4 B3 B3 . . 7_556 122.79(13)
B4 B3 B5 15_555 . . 110.34(13)
B4 B3 B5 15_555 . 15_555 60.17(10)
B4 B3 B2 15_555 . . 59.18(10)
B4 B3 B3 15_555 . 7_556 122.79(13)
B5 B3 B5 . . 15_555 63.11(10)
B5 B3 B2 . . . 107.90(13)
B5 B3 B3 . . 7_556 116.78(13)
B5 B3 B2 15_555 . . 107.90(13)
B5 B3 B3 15_555 . 7_556 116.78(13)
B2 B3 B3 . . 7_556 126.94(14)
Fe1 B1 Fe1 3_554 . 3_555 180.0(5)
Fe1 B1 B2 3_554 . . 70.64(7)
Fe1 B1 B2 3_554 . 2_545 70.64(7)
Fe1 B1 B2 3_554 . 5_555 109.36(7)
Fe1 B1 B2 3_554 . 6_545 109.36(7)
Fe1 B1 B2 3_555 . . 109.36(7)
Fe1 B1 B2 3_555 . 2_545 109.36(7)
Fe1 B1 B2 3_555 . 5_555 70.64(7)
Fe1 B1 B2 3_555 . 6_545 70.64(7)
B2 B1 B2 . . 2_545 141.29(10)
B2 B1 B2 . . 5_555 96.31(9)
B2 B1 B2 . . 6_545 96.31(9)
B2 B1 B2 2_545 . 5_555 96.31(9)
B2 B1 B2 2_545 . 6_545 96.31(9)
B2 B1 B2 5_555 . 6_545 141.29(10)

loop_
_geom_bond_atom_site_label_1
_geom_bond_atom_site_label_2
_geom_bond_site_symmetry_1
_geom_bond_site_symmetry_2
_geom_bond_distance
Fe1 B5 . . 2.2193(17)
Fe1 B5 . 2_455 2.2193(17)
Fe1 B5 . 5_455 2.2193(17)
Fe1 B5 . 6_555 2.2193(17)
Fe1 B5 . 11_455 2.2193(17)
Fe1 B5 . 12_555 2.2193(17)
Fe1 B5 . 15_555 2.2193(17)
Fe1 B5 . 16_455 2.2193(17)
Fe1 B2 . 3_455 2.530(2)
Fe1 B2 . 4_555 2.530(2)
Fe1 B2 . 7_555 2.530(2)
Fe1 B2 . 8_455 2.530(2)
Fe1 B1 . 3_454 2.5182(3)
Fe1 B1 . 3_455 2.5182(3)
B4 B4 . 6_545 1.963(3)
B4 B4 . 7_555 1.818(3)
B4 B5 . . 1.786(3)
B4 B5 . 7_555 1.778(2)
B4 B2 . . 1.774(3)
B4 B3 . . 1.795(3)
B5 B5 . 5_455 1.716(2)
B5 B5 . 15_555 1.851(2)
B5 B2 . 7_555 1.812(3)
B5 B3 . . 1.768(2)
B2 B3 . . 1.798(3)
B2 B1 . . 1.7049(19)
B3 B3 . 7_556 1.659(3)
